data_4117218
loop_
_publ_author_name
'Norbert W. Mitzel'
'Bruce A. Smart'
'Karl-Heinz Dreih\"aupl'
'David W. H. Rankin'
'Hubert Schmidbaur'

_publ_section_title
;
 Low Symmetry in P(NR2)3 Skeletons and Related Fragments: An Inherent
 Phenomenon
;
_journal_name_full 'Journal of the American Chemical Society'
_journal_page_first 12673
_journal_page_last 12682
_journal_paper_doi 10.1021/ja9621861
_journal_volume 118
_journal_year 1996
_chemical_formula_sum 'C6 H18 N3 P'
_chemical_formula_weight 163.20
_chemical_name_systematic
; 
 Tris(dimethylamino)phosphane 
;
_space_group_IT_number 2
_symmetry_cell_setting triclinic
_symmetry_space_group_name_Hall '-P 1'
_symmetry_space_group_name_H-M 'P -1'
_atom_sites_solution_hydrogens geom
_atom_sites_solution_primary direct
_atom_sites_solution_secondary difmap
_audit_creation_method SHELXL
_cell_angle_alpha 80.45(3)
_cell_angle_beta 80.54(3)
_cell_angle_gamma 80.86(3)
_cell_formula_units_Z 4
_cell_length_a 6.184(2)
_cell_length_b 11.471(4)
_cell_length_c 14.676(5)
_cell_measurement_reflns_used 43
_cell_measurement_temperature 110(2)
_cell_measurement_theta_max 16.0
_cell_measurement_theta_min 15.0
_cell_volume 1003.4(6)
_computing_structure_refinement 'SHELXL-93 (Sheldrick, 1993)'
_computing_structure_solution 'SHELXS-86 (Sheldrick, 1990)'
_diffrn_ambient_temperature 110(2)
_diffrn_radiation_monochromator graphite
_diffrn_radiation_source 'fine-focus sealed tube'
_diffrn_radiation_type MoK\a
_diffrn_radiation_wavelength 0.71073
_diffrn_reflns_av_R_equivalents 0.0463
_diffrn_reflns_av_sigmaI/netI 0.0469
_diffrn_reflns_limit_h_max 7
_diffrn_reflns_limit_h_min -7
_diffrn_reflns_limit_k_max 13
_diffrn_reflns_limit_k_min -13
_diffrn_reflns_limit_l_max 17
_diffrn_reflns_limit_l_min 0
_diffrn_reflns_number 4130
_diffrn_reflns_theta_max 25.02
_diffrn_reflns_theta_min 2.84
_diffrn_standards_decay_% none
_diffrn_standards_interval_count 100
_diffrn_standards_number 3
_exptl_absorpt_coefficient_mu 0.219
_exptl_absorpt_correction_type none
_exptl_crystal_colour Colourless
_exptl_crystal_density_diffrn 1.080
_exptl_crystal_description Cylinder
_exptl_crystal_F_000 360
_exptl_crystal_size_max 0.8
_exptl_crystal_size_mid 0.3
_exptl_crystal_size_min 0.3
_refine_diff_density_max 0.780
_refine_diff_density_min -0.591
_refine_diff_density_rms 0.091
_refine_ls_extinction_coef 0.0034(47)
_refine_ls_extinction_expression Fc^*^=kFc[1+0.001xFc^2^\l^3^/sin(2\q)]^-1/4^
_refine_ls_extinction_method SHELXL
_refine_ls_goodness_of_fit_all 1.016
_refine_ls_goodness_of_fit_obs 1.055
_refine_ls_matrix_type full
_refine_ls_number_parameters 326
_refine_ls_number_reflns 3519
_refine_ls_number_restraints 0
_refine_ls_restrained_S_all 1.192
_refine_ls_restrained_S_obs 1.055
_refine_ls_R_factor_all 0.0983
_refine_ls_R_factor_obs 0.0631
_refine_ls_shift/esd_max -0.038
_refine_ls_shift/esd_mean 0.003
_refine_ls_structure_factor_coef Fsqd
_refine_ls_weighting_details 'w=1/[\s^2^(Fo^2^)+(0.1412P)^2^+0.0000P] where P=(Fo^2^+2Fc^2^)/3'
_refine_ls_weighting_scheme calc
_refine_ls_wR_factor_all 0.2266
_refine_ls_wR_factor_obs 0.1699
_reflns_number_observed 2607
_reflns_number_total 3545
_reflns_observed_criterion >2sigma(I)
_cod_data_source_file ja9621861_1.cif
_cod_data_source_block pnme23
_cod_depositor_comments
;Adding Fobs data.

The following automatic conversions were performed:

'_refine_ls_weighting_scheme' value 'calc
w=1/[\s^2^(Fo^2^)+(0.1412P)^2^+0.0000P] where P=(Fo^2^+2Fc^2^)/3' was
changed to 'calc'. New tag '_refine_ls_weighting_details' was
created. The value of the new tag was set to
'w=1/[\s^2^(Fo^2^)+(0.1412P)^2^+0.0000P] where P=(Fo^2^+2Fc^2^)/3'.

Automatic conversion script
Id: cif_fix_values 3143 2015-03-26 13:38:13Z robertas 
;
_cod_database_code 4117218
_cod_database_fobs_code 4117218

loop_
_symmetry_equiv_pos_as_xyz
'x, y, z'
'-x, -y, -z'

loop_
_atom_site_aniso_label
_atom_site_aniso_U_11
_atom_site_aniso_U_22
_atom_site_aniso_U_33
_atom_site_aniso_U_23
_atom_site_aniso_U_13
_atom_site_aniso_U_12
P1 0.0258(5) 0.0211(5) 0.0209(5) -0.0029(3) -0.0007(3) -0.0089(4)
N1 0.040(2) 0.032(2) 0.021(2) -0.0028(13) -0.0014(12) -0.0195(14)
C11 0.054(3) 0.036(2) 0.021(2) -0.006(2) -0.001(2) -0.011(2)
C12 0.045(2) 0.040(2) 0.034(2) -0.011(2) -0.006(2) -0.021(2)
N2 0.042(2) 0.019(2) 0.040(2) -0.0061(13) 0.0063(14) -0.0083(13)
C21 0.036(2) 0.037(2) 0.044(2) -0.015(2) 0.009(2) -0.005(2)
C22 0.072(3) 0.019(2) 0.042(3) -0.008(2) 0.000(2) -0.005(2)
N3 0.031(2) 0.027(2) 0.0236(15) -0.0004(12) -0.0033(12) -0.0070(13)
C31 0.040(2) 0.032(2) 0.044(3) 0.009(2) 0.001(2) 0.007(2)
C32 0.039(2) 0.053(3) 0.027(2) 0.005(2) -0.013(2) -0.017(2)
P# 0.0242(5) 0.0214(5) 0.0195(5) -0.0005(3) -0.0022(3) -0.0062(3)
N1# 0.026(2) 0.046(2) 0.0206(15) -0.0041(13) -0.0041(12) -0.0119(14)
C11# 0.046(2) 0.049(3) 0.035(2) -0.004(2) -0.015(2) -0.018(2)
C12# 0.035(2) 0.040(2) 0.021(2) -0.005(2) -0.003(2) -0.002(2)
N2# 0.031(2) 0.0185(15) 0.030(2) -0.0007(12) 0.0037(12) -0.0042(12)
C21# 0.040(2) 0.026(2) 0.042(2) -0.003(2) 0.006(2) -0.013(2)
C22# 0.039(2) 0.028(2) 0.045(2) -0.001(2) 0.003(2) 0.002(2)
N3# 0.031(2) 0.0182(14) 0.0231(15) -0.0026(11) -0.0081(11) -0.0020(12)
C31# 0.041(2) 0.021(2) 0.036(2) -0.005(2) -0.007(2) -0.001(2)
C32# 0.039(2) 0.033(2) 0.029(2) -0.006(2) -0.011(2) -0.002(2)

loop_
_atom_site_label
_atom_site_type_symbol
_atom_site_fract_x
_atom_site_fract_y
_atom_site_fract_z
_atom_site_U_iso_or_equiv
_atom_site_thermal_displace_type
_atom_site_occupancy
_atom_site_calc_flag
P1 P 0.11219(14) 0.21584(8) 0.40917(6) 0.0223(3) Uani 1 d
N1 N 0.1998(5) 0.2786(3) 0.4897(2) 0.0302(7) Uani 1 d
C11 C 0.1255(8) 0.2380(4) 0.5877(3) 0.0370(9) Uani 1 d
H11A H 0.0867(77) 0.3048(44) 0.6252(33) 0.052(13) Uiso 1 d
H11B H 0.2320(97) 0.1816(54) 0.6128(39) 0.070(17) Uiso 1 d
H11C H -0.0307(104) 0.2108(55) 0.5875(41) 0.083(18) Uiso 1 d
C12 C 0.3952(8) 0.3393(4) 0.4753(3) 0.0371(10) Uani 1 d
H12A H 0.3652(75) 0.4057(44) 0.5107(33) 0.050(13) Uiso 1 d
H12B H 0.4216(84) 0.3658(46) 0.4127(39) 0.059(15) Uiso 1 d
H12C H 0.5332(89) 0.2865(48) 0.4933(35) 0.060(15) Uiso 1 d
N2 N 0.3161(5) 0.1202(3) 0.3601(2) 0.0343(8) Uani 1 d
C21 C 0.5354(7) 0.1484(4) 0.3175(3) 0.0395(10) Uani 1 d
H21A H 0.6122(59) 0.0931(33) 0.2682(26) 0.022(9) Uiso 1 d
H21B H 0.6350(91) 0.1277(48) 0.3646(38) 0.064(16) Uiso 1 d
H21C H 0.5104(85) 0.2466(49) 0.2889(36) 0.067(16) Uiso 1 d
C22 C 0.3127(10) -0.0066(4) 0.3938(3) 0.0447(11) Uani 1 d
H22A H 0.3559(75) -0.0516(43) 0.3369(33) 0.050(13) Uiso 1 d
H22B H 0.1677(93) -0.0177(47) 0.4267(37) 0.060(15) Uiso 1 d
H22C H 0.4120(82) -0.0359(45) 0.4393(35) 0.050(14) Uiso 1 d
N3 N 0.1286(5) 0.3345(3) 0.3195(2) 0.0270(7) Uani 1 d
C31 C -0.0125(8) 0.4426(4) 0.3431(3) 0.0427(11) Uani 1 d
H31A H 0.0028(82) 0.5098(48) 0.2912(36) 0.057(14) Uiso 1 d
H31B H 0.0116(86) 0.4654(48) 0.4037(38) 0.061(15) Uiso 1 d
H31C H -0.1788(84) 0.4435(42) 0.3488(32) 0.050(13) Uiso 1 d
C32 C 0.0875(8) 0.3072(4) 0.2306(3) 0.0389(10) Uani 1 d
H32A H 0.1279(74) 0.3736(43) 0.1816(32) 0.045(12) Uiso 1 d
H32B H -0.0673(88) 0.2918(45) 0.2276(33) 0.056(14) Uiso 1 d
H32C H 0.1987(98) 0.2420(53) 0.2124(38) 0.070(17) Uiso 1 d
P# P 0.17577(14) 0.72944(8) 0.15387(6) 0.0217(3) Uani 1 d
N1# N 0.1927(5) 0.7178(3) 0.0401(2) 0.0302(7) Uani 1 d
C11# C -0.0079(8) 0.7017(5) 0.0061(3) 0.0414(10) Uani 1 d
H11D H 0.0157(95) 0.6329(53) -0.0226(39) 0.072(17) Uiso 1 d
H11E H -0.0642(81) 0.7719(49) -0.0346(36) 0.056(14) Uiso 1 d
H11F H -0.1468(90) 0.6888(48) 0.0632(37) 0.064(15) Uiso 1 d
C12# C 0.3725(7) 0.7467(4) -0.0333(3) 0.0321(9) Uani 1 d
H12D H 0.4110(80) 0.6852(47) -0.0761(35) 0.055(14) Uiso 1 d
H12E H 0.4925(78) 0.7569(41) -0.0040(31) 0.043(12) Uiso 1 d
H12F H 0.3416(74) 0.8239(44) -0.0741(32) 0.045(12) Uiso 1 d
N2# N 0.1928(5) 0.8720(3) 0.1670(2) 0.0277(7) Uani 1 d
C21# C 0.3691(7) 0.9386(4) 0.1188(3) 0.0367(9) Uani 1 d
H21D H 0.3988(90) 0.9997(51) 0.1578(38) 0.071(17) Uiso 1 d
H21E H 0.3253(56) 0.9853(32) 0.0597(26) 0.018(9) Uiso 1 d
H21F H 0.5285(63) 0.8808(34) 0.1054(25) 0.025(9) Uiso 1 d
C22# C -0.0144(7) 0.9479(4) 0.1855(3) 0.0392(10) Uani 1 d
H22D H 0.0085(98) 1.0093(55) 0.2263(41) 0.080(18) Uiso 1 d
H22E H -0.1371(74) 0.9043(40) 0.2120(30) 0.039(11) Uiso 1 d
H22F H -0.0600(71) 0.9938(40) 0.1251(31) 0.039(11) Uiso 1 d
N3# N 0.4445(5) 0.6699(2) 0.1693(2) 0.0236(6) Uani 1 d
C31# C 0.5055(7) 0.5465(3) 0.1499(3) 0.0325(9) Uani 1 d
H31D H 0.6596(70) 0.5251(35) 0.1480(26) 0.027(10) Uiso 1 d
H31E H 0.4575(75) 0.5345(41) 0.0923(33) 0.044(12) Uiso 1 d
H31F H 0.4563(72) 0.4887(42) 0.1985(31) 0.038(11) Uiso 1 d
C32# C 0.5034(7) 0.6805(4) 0.2598(3) 0.0333(9) Uani 1 d
H32D H 0.6542(69) 0.6558(34) 0.2585(26) 0.024(10) Uiso 1 d
H32E H 0.4328(89) 0.6290(52) 0.3078(39) 0.069(17) Uiso 1 d
H32F H 0.4244(84) 0.7723(48) 0.2728(34) 0.063(15) Uiso 1 d

loop_
_atom_type_symbol
_atom_type_description
_atom_type_scat_dispersion_real
_atom_type_scat_dispersion_imag
_atom_type_scat_source
C C 0.0033 0.0016 'International Tables Vol C Tables 4.2.6.8 and 6.1.1.4'
H H 0.0000 0.0000 'International Tables Vol C Tables 4.2.6.8 and 6.1.1.4'
N N 0.0061 0.0033 'International Tables Vol C Tables 4.2.6.8 and 6.1.1.4'
P P 0.1023 0.0942 'International Tables Vol C Tables 4.2.6.8 and 6.1.1.4'

loop_
_geom_angle_atom_site_label_1
_geom_angle_atom_site_label_2
_geom_angle_atom_site_label_3
_geom_angle
_geom_angle_publ_flag
N1 P1 N2 111.3(2) y
N1 P1 N3 97.5(2) y
N2 P1 N3 97.3(2) y
C12 N1 C11 113.2(3) y
C12 N1 P1 125.7(3) y
C11 N1 P1 117.8(3) y
C22 N2 C21 113.0(4) y
C22 N2 P1 117.0(3) y
C21 N2 P1 125.3(3) y
C31 N3 C32 110.4(4) y
C31 N3 P1 112.8(2) y
C32 N3 P1 113.5(3) y
N1# P# N2# 110.2(2) y
N1# P# N3# 98.45(15) y
N2# P# N3# 97.44(15) y
C12# N1# C11# 114.2(3) y
C12# N1# P# 126.7(3) y
C11# N1# P# 117.8(3) y
C22# N2# C21# 112.4(3) y
C22# N2# P# 116.4(3) y
C21# N2# P# 124.0(2) y
C32# N3# C31# 110.1(3) y
C32# N3# P# 114.4(2) y
C31# N3# P# 113.9(2) y

loop_
_geom_bond_atom_site_label_1
_geom_bond_atom_site_label_2
_geom_bond_distance
_geom_bond_publ_flag
P1 N1 1.681(3) y
P1 N2 1.684(3) y
P1 N3 1.732(3) y
N1 C12 1.458(5) y
N1 C11 1.458(5) y
N2 C22 1.458(5) y
N2 C21 1.459(5) y
N3 C31 1.455(5) y
N3 C32 1.461(5) y
P# N1# 1.682(3) y
P# N2# 1.699(3) y
P# N3# 1.729(3) y
N1# C12# 1.453(5) y
N1# C11# 1.458(5) y
N2# C22# 1.444(5) y
N2# C21# 1.451(5) y
N3# C32# 1.464(5) y
N3# C31# 1.468(5) y

loop_
_geom_torsion_atom_site_label_1
_geom_torsion_atom_site_label_2
_geom_torsion_atom_site_label_3
_geom_torsion_atom_site_label_4
_geom_torsion
N2 P1 N1 C12 52.5(4)
N3 P1 N1 C12 -48.4(4)
N2 P1 N1 C11 -105.9(3)
N3 P1 N1 C11 153.2(3)
N1 P1 N2 C22 100.9(3)
N3 P1 N2 C22 -158.1(3)
N1 P1 N2 C21 -53.0(4)
N3 P1 N2 C21 48.0(4)
N1 P1 N3 C31 -60.4(3)
N2 P1 N3 C31 -173.1(3)
N1 P1 N3 C32 173.2(3)
N2 P1 N3 C32 60.4(3)
N2# P# N1# C12# 57.8(4)
N3# P# N1# C12# -43.4(4)
N2# P# N1# C11# -108.3(3)
N3# P# N1# C11# 150.5(3)
N1# P# N2# C22# 95.1(3)
N3# P# N2# C22# -163.1(3)
N1# P# N2# C21# -52.8(4)
N3# P# N2# C21# 49.1(4)
N1# P# N3# C32# 171.8(3)
N2# P# N3# C32# 60.0(3)
N1# P# N3# C31# -60.3(3)
N2# P# N3# C31# -172.1(3)
